data_7127012
loop_
_publ_author_name
'Dorantes, Michael J.'
'Moore, James T.'
'Bill, Eckhard'
'Mienert, Bernd'
'Lu, Connie C.'

_publ_section_title
;
 Bimetallic iron-tin catalyst for N<sub>2</sub> to NH<sub>3</sub> and a
 silyldiazenido model intermediate.
;
_journal_issue 75
_journal_name_full 'Chemical communications (Cambridge, England)'
_journal_page_first 11030
_journal_page_last 11033
_journal_paper_doi 10.1039/d0cc04563b
_journal_volume 56
_journal_year 2020
_chemical_formula_moiety 'C43 H68 Fe K N6 O P3 Sn'
_chemical_formula_sum 'C43 H68 Fe K N6 O P3 Sn'
_chemical_formula_weight 991.58
_chemical_name_common '19031; 2, K[LSnFeN2]'
_chemical_properties_physical Air-sensitive,Moisture-sensitive
_space_group_crystal_system orthorhombic
_space_group_IT_number 29
_space_group_name_Hall 'P 2c -2ac'
_space_group_name_H-M_alt 'P c a 21'
_atom_sites_solution_hydrogens geom
_audit_block_doi 10.5517/ccdc.csd.cc25d9vr
_audit_creation_method SHELXL-2016/6
_audit_update_record
;
2020-06-03 deposited with the CCDC.	2020-08-04 downloaded from the CCDC.
;
_cell_angle_alpha 90
_cell_angle_beta 90
_cell_angle_gamma 90
_cell_formula_units_Z 4
_cell_length_a 19.5107(9)
_cell_length_b 10.8907(6)
_cell_length_c 21.8866(10)
_cell_measurement_reflns_used 9900
_cell_measurement_temperature 100(2)
_cell_measurement_theta_max 30.35
_cell_measurement_theta_min 2.29
_cell_volume 4650.6(4)
_computing_cell_refinement 'Bruker SAINT'
_computing_data_collection 'Bruker APEX3'
_computing_data_reduction 'Bruker SAINT'
_computing_molecular_graphics 'ShelXle Rev. 836 (Huebschle, 2011)'
_computing_publication_material 'Bruker SHELXTL'
_computing_structure_refinement 'SHELXL-2016/6 (Sheldrick, 2016)'
_computing_structure_solution 'SHELXT-2014/5 (Sheldrick 2008)'
_diffrn_ambient_temperature 100(2)
_diffrn_measured_fraction_theta_full 0.999
_diffrn_measured_fraction_theta_max 0.997
_diffrn_measurement_device_type 'Bruker PHOTON-II CMOS'
_diffrn_measurement_method '\f and \w scans'
_diffrn_radiation_type MoK\a
_diffrn_radiation_wavelength 0.71073
_diffrn_reflns_av_R_equivalents 0.0493
_diffrn_reflns_av_unetI/netI 0.0687
_diffrn_reflns_Laue_measured_fraction_full 0.999
_diffrn_reflns_Laue_measured_fraction_max 0.997
_diffrn_reflns_limit_h_max 21
_diffrn_reflns_limit_h_min -27
_diffrn_reflns_limit_k_max 13
_diffrn_reflns_limit_k_min -15
_diffrn_reflns_limit_l_max 31
_diffrn_reflns_limit_l_min -31
_diffrn_reflns_number 39072
_diffrn_reflns_point_group_measured_fraction_full 0.996
_diffrn_reflns_point_group_measured_fraction_max 0.988
_diffrn_reflns_theta_full 25.242
_diffrn_reflns_theta_max 30.560
_diffrn_reflns_theta_min 2.639
_exptl_absorpt_coefficient_mu 1.081
_exptl_absorpt_correction_type multi-scan
_exptl_absorpt_process_details 'SADABS, R. Blessing, 1995'
_exptl_crystal_colour orange
_exptl_crystal_density_diffrn 1.416
_exptl_crystal_density_meas ?
_exptl_crystal_description needle
_exptl_crystal_F_000 2064
_exptl_crystal_size_max 0.100
_exptl_crystal_size_mid 0.060
_exptl_crystal_size_min 0.020
_exptl_transmission_factor_max 0.7461
_exptl_transmission_factor_min 0.6522
_refine_diff_density_max 1.021
_refine_diff_density_min -1.262
_refine_diff_density_rms 0.111
_refine_ls_abs_structure_details
; 
 Flack x determined using 4634 quotients [(I+)-(I-)]/[(I+)+(I-)] 
 (Parsons, Flack and Wagner, Acta Cryst. B69 (2013) 249-259). 
;
_refine_ls_abs_structure_Flack -0.019(10)
_refine_ls_extinction_method none
_refine_ls_goodness_of_fit_ref 1.045
_refine_ls_hydrogen_treatment constr
_refine_ls_matrix_type full
_refine_ls_number_parameters 517
_refine_ls_number_reflns 14075
_refine_ls_number_restraints 1
_refine_ls_restrained_S_all 1.045
_refine_ls_R_factor_all 0.0638
_refine_ls_R_factor_gt 0.0469
_refine_ls_shift/su_max 0.001
_refine_ls_shift/su_mean 0.000
_refine_ls_structure_factor_coef Fsqd
_refine_ls_weighting_details 'w=1/[\s^2^(Fo^2^)+8.6870P] where P=(Fo^2^+2Fc^2^)/3'
_refine_ls_weighting_scheme calc
_refine_ls_wR_factor_gt 0.0705
_refine_ls_wR_factor_ref 0.0746
_reflns_Friedel_coverage 0.934
_reflns_Friedel_fraction_full 0.994
_reflns_Friedel_fraction_max 0.978
_reflns_number_gt 11642
_reflns_number_total 14075
_reflns_threshold_expression 'I > 2\s(I)'
_cod_data_source_file d0cc04563b3.cif
_cod_data_source_block 2_KLSnFeN2_19148
_cod_depositor_comments
;
The following automatic conversions were performed:

data item '_exptl_crystal_density_meas' value 'not measured' was
changed to '?' -- the value is perceived as not measured.

Automatic conversion script
Id: cif_fix_values 7556 2019-12-06 15:28:31Z antanas 

 Adding full bibliography for 7127010--7127013.cif.
;
_cod_database_code 7127012
_shelx_shelxl_version_number 2016/6
_shelx_space_group_comment
; 
The symmetry employed for this shelxl refinement is uniquely defined 
by the following loop, which should always be used as a source of 
symmetry information in preference to the above space-group names. 
They are only intended as comments. 
;
_shelx_estimated_absorpt_t_min 0.900
_shelx_estimated_absorpt_t_max 0.979

loop_
_space_group_symop_operation_xyz
'x, y, z'
'-x, -y, z+1/2'
'x+1/2, -y, z'
'-x+1/2, y, z+1/2'

loop_
_atom_site_label
_atom_site_type_symbol
_atom_site_fract_x
_atom_site_fract_y
_atom_site_fract_z
_atom_site_U_iso_or_equiv
_atom_site_adp_type
_atom_site_occupancy
_atom_site_site_symmetry_order
_atom_site_calc_flag
_atom_site_refinement_flags_posn
_atom_site_refinement_flags_adp
_atom_site_refinement_flags_occupancy
_atom_site_disorder_assembly
_atom_site_disorder_group
Sn1 Sn 0.39841(2) 0.34097(3) 0.60082(2) 0.00955(6) Uani 1 1 d . . . . .
Fe1 Fe 0.36659(4) 0.35151(7) 0.49401(3) 0.00961(15) Uani 1 1 d . . . . .
K1 K 0.26921(6) 0.34781(14) 0.25045(5) 0.0260(3) Uani 1 1 d . . . . .
P1 P 0.36848(7) 0.55269(13) 0.51322(6) 0.0095(3) Uani 1 1 d . . . . .
P2 P 0.46571(6) 0.25053(13) 0.48335(6) 0.0107(3) Uani 1 1 d . . . . .
P3 P 0.27553(6) 0.24915(13) 0.52666(6) 0.0113(3) Uani 1 1 d . . . . .
O1 O 0.3741(2) 0.2107(5) 0.2140(2) 0.0353(12) Uani 1 1 d . . . . .
N1 N 0.3922(2) 0.5193(4) 0.63792(18) 0.0104(8) Uani 1 1 d . . . . .
N2 N 0.49899(19) 0.2719(4) 0.6074(2) 0.0126(9) Uani 1 1 d . . . . .
N3 N 0.3242(2) 0.2331(4) 0.6483(2) 0.0127(9) Uani 1 1 d . . . . .
N4 N 0.4308(2) 0.3297(4) 0.71034(19) 0.0108(9) Uani 1 1 d . . . . .
N5 N 0.3420(2) 0.3608(4) 0.4167(2) 0.0140(9) Uani 1 1 d . . . . .
N6 N 0.3248(2) 0.3672(4) 0.3669(2) 0.0183(10) Uani 1 1 d . . . . .
C1 C 0.3927(3) 0.4302(5) 0.7378(2) 0.0128(10) Uani 1 1 d . . . . .
C2 C 0.3734(3) 0.4295(5) 0.7988(2) 0.0140(11) Uani 1 1 d . . . . .
H2 H 0.386795 0.363176 0.824375 0.017 Uiso 1 1 calc R U . . .
C3 C 0.3347(3) 0.5253(5) 0.8228(2) 0.0172(11) Uani 1 1 d . . . . .
H3 H 0.320825 0.524409 0.864420 0.021 Uiso 1 1 calc R U . . .
C4 C 0.3168(3) 0.6226(5) 0.7847(3) 0.0149(11) Uani 1 1 d . . . . .
H4 H 0.290490 0.688718 0.800606 0.018 Uiso 1 1 calc R U . . .
C5 C 0.3365(3) 0.6246(5) 0.7243(2) 0.0132(11) Uani 1 1 d . . . . .
H5 H 0.323864 0.692308 0.699390 0.016 Uiso 1 1 calc R U . . .
C6 C 0.3752(3) 0.5279(5) 0.6986(2) 0.0128(11) Uani 1 1 d . . . . .
C7 C 0.3623(2) 0.6054(4) 0.5950(3) 0.0110(9) Uani 1 1 d . . . . .
H7A H 0.385820 0.685497 0.599084 0.013 Uiso 1 1 calc R U . . .
H7B H 0.313457 0.617732 0.605556 0.013 Uiso 1 1 calc R U . . .
C8 C 0.2974(3) 0.6540(5) 0.4843(2) 0.0141(10) Uani 1 1 d . . . . .
H8 H 0.253676 0.611966 0.495798 0.017 Uiso 1 1 calc R U . . .
C9 C 0.2929(3) 0.7844(5) 0.5115(3) 0.0237(13) Uani 1 1 d . . . . .
H9A H 0.335691 0.828578 0.503456 0.036 Uiso 1 1 calc R U . . .
H9B H 0.285484 0.778891 0.555723 0.036 Uiso 1 1 calc R U . . .
H9C H 0.254562 0.828675 0.492692 0.036 Uiso 1 1 calc R U . . .
C10 C 0.2956(3) 0.6669(6) 0.4148(2) 0.0206(12) Uani 1 1 d . . . . .
H10A H 0.302865 0.586346 0.395961 0.031 Uiso 1 1 calc R U . . .
H10B H 0.331937 0.723265 0.401705 0.031 Uiso 1 1 calc R U . . .
H10C H 0.250997 0.699486 0.402212 0.031 Uiso 1 1 calc R U . . .
C11 C 0.4459(2) 0.6461(5) 0.4915(2) 0.0125(9) Uani 1 1 d . . . . .
H11 H 0.434409 0.734687 0.497592 0.015 Uiso 1 1 calc R U . . .
C12 C 0.5056(3) 0.6145(6) 0.5337(3) 0.0230(13) Uani 1 1 d . . . . .
H12A H 0.518927 0.528642 0.527602 0.034 Uiso 1 1 calc R U . . .
H12B H 0.491696 0.626752 0.576324 0.034 Uiso 1 1 calc R U . . .
H12C H 0.544670 0.668015 0.524412 0.034 Uiso 1 1 calc R U . . .
C13 C 0.4670(3) 0.6286(5) 0.4247(2) 0.0175(12) Uani 1 1 d . . . . .
H13A H 0.432811 0.666924 0.398037 0.026 Uiso 1 1 calc R U . . .
H13B H 0.469934 0.540690 0.415522 0.026 Uiso 1 1 calc R U . . .
H13C H 0.511767 0.667001 0.417845 0.026 Uiso 1 1 calc R U . . .
C14 C 0.5048(2) 0.3449(5) 0.7102(2) 0.0134(10) Uani 1 1 d . . . . .
C15 C 0.5411(3) 0.3911(5) 0.7593(2) 0.0151(11) Uani 1 1 d . . . . .
H15 H 0.517225 0.419144 0.794501 0.018 Uiso 1 1 calc R U . . .
C16 C 0.6129(3) 0.3967(6) 0.7575(3) 0.0210(12) Uani 1 1 d . . . . .
H16 H 0.637996 0.428305 0.791189 0.025 Uiso 1 1 calc R U . . .
C17 C 0.6462(3) 0.3559(6) 0.7063(3) 0.0207(12) Uani 1 1 d . . . . .
H17 H 0.694905 0.357776 0.705502 0.025 Uiso 1 1 calc R U . . .
C18 C 0.6112(3) 0.3117(5) 0.6553(2) 0.0159(11) Uani 1 1 d . . . . .
H18 H 0.635787 0.284309 0.620399 0.019 Uiso 1 1 calc R U . . .
C19 C 0.5383(3) 0.3081(5) 0.6559(3) 0.0113(10) Uani 1 1 d . . . . .
C20 C 0.5313(3) 0.2599(5) 0.5480(2) 0.0123(11) Uani 1 1 d . . . . .
H20A H 0.560017 0.184915 0.547592 0.015 Uiso 1 1 calc R U . . .
H20B H 0.561724 0.331257 0.540979 0.015 Uiso 1 1 calc R U . . .
C21 C 0.5280(3) 0.2964(5) 0.4214(2) 0.0130(10) Uani 1 1 d . . . . .
H21 H 0.541222 0.382841 0.431331 0.016 Uiso 1 1 calc R U . . .
C22 C 0.5959(3) 0.2249(5) 0.4201(3) 0.0196(12) Uani 1 1 d . . . . .
H22A H 0.586523 0.137812 0.412650 0.029 Uiso 1 1 calc R U . . .
H22B H 0.619252 0.234252 0.459473 0.029 Uiso 1 1 calc R U . . .
H22C H 0.625108 0.257174 0.387437 0.029 Uiso 1 1 calc R U . . .
C23 C 0.4969(3) 0.3030(5) 0.3576(2) 0.0175(11) Uani 1 1 d . . . . .
H23A H 0.530333 0.338358 0.329183 0.026 Uiso 1 1 calc R U . . .
H23B H 0.455754 0.354669 0.358518 0.026 Uiso 1 1 calc R U . . .
H23C H 0.484482 0.220183 0.343947 0.026 Uiso 1 1 calc R U . . .
C24 C 0.4669(3) 0.0784(5) 0.4765(3) 0.0166(11) Uani 1 1 d . . . . .
H24 H 0.515684 0.052190 0.471381 0.020 Uiso 1 1 calc R U . . .
C25 C 0.4399(3) 0.0207(5) 0.5359(3) 0.0189(12) Uani 1 1 d . . . . .
H25A H 0.445076 -0.068698 0.533907 0.028 Uiso 1 1 calc R U . . .
H25B H 0.391312 0.041378 0.540926 0.028 Uiso 1 1 calc R U . . .
H25C H 0.465983 0.052694 0.570655 0.028 Uiso 1 1 calc R U . . .
C26 C 0.4267(3) 0.0296(6) 0.4224(3) 0.0198(13) Uani 1 1 d . . . . .
H26A H 0.447672 0.058916 0.384433 0.030 Uiso 1 1 calc R U . . .
H26B H 0.379299 0.058744 0.424824 0.030 Uiso 1 1 calc R U . . .
H26C H 0.427303 -0.060356 0.423091 0.030 Uiso 1 1 calc R U . . .
C27 C 0.4071(3) 0.2092(5) 0.7290(2) 0.0133(10) Uani 1 1 d . . . . .
C28 C 0.4374(3) 0.1437(5) 0.7751(2) 0.0165(11) Uani 1 1 d . . . . .
H28 H 0.476672 0.175828 0.795192 0.020 Uiso 1 1 calc R U . . .
C29 C 0.4109(3) 0.0295(6) 0.7926(3) 0.0239(14) Uani 1 1 d . . . . .
H29 H 0.431538 -0.015690 0.824827 0.029 Uiso 1 1 calc R U . . .
C30 C 0.3543(3) -0.0166(5) 0.7625(3) 0.0234(13) Uani 1 1 d . . . . .
H30 H 0.335504 -0.093266 0.774642 0.028 Uiso 1 1 calc R U . . .
C31 C 0.3244(3) 0.0478(5) 0.7145(3) 0.0192(12) Uani 1 1 d . . . . .
H31 H 0.285933 0.013678 0.694092 0.023 Uiso 1 1 calc R U . . .
C32 C 0.3500(2) 0.1624(5) 0.6956(2) 0.0138(10) Uani 1 1 d . . . . .
C33 C 0.2776(2) 0.1733(4) 0.6048(3) 0.0147(9) Uani 1 1 d . . . . .
H33A H 0.230685 0.173800 0.622126 0.018 Uiso 1 1 calc R U . . .
H33B H 0.291678 0.086559 0.599908 0.018 Uiso 1 1 calc R U . . .
C34 C 0.2432(2) 0.1087(5) 0.4848(3) 0.0149(10) Uani 1 1 d . . . . .
H34 H 0.278450 0.043766 0.492137 0.018 Uiso 1 1 calc R U . . .
C35 C 0.1755(3) 0.0546(6) 0.5093(3) 0.0249(14) Uani 1 1 d . . . . .
H35A H 0.137493 0.109780 0.499021 0.037 Uiso 1 1 calc R U . . .
H35B H 0.178406 0.045624 0.553767 0.037 Uiso 1 1 calc R U . . .
H35C H 0.167472 -0.025961 0.490659 0.037 Uiso 1 1 calc R U . . .
C36 C 0.2385(3) 0.1211(6) 0.4153(3) 0.0255(14) Uani 1 1 d . . . . .
H36A H 0.281698 0.154224 0.399454 0.038 Uiso 1 1 calc R U . . .
H36B H 0.200875 0.176881 0.404764 0.038 Uiso 1 1 calc R U . . .
H36C H 0.229939 0.040324 0.397151 0.038 Uiso 1 1 calc R U . . .
C37 C 0.1931(3) 0.3366(5) 0.5358(2) 0.0134(10) Uani 1 1 d . . . . .
H37 H 0.156064 0.276349 0.545875 0.016 Uiso 1 1 calc R U . . .
C38 C 0.1971(3) 0.4289(5) 0.5872(2) 0.0170(12) Uani 1 1 d . . . . .
H38A H 0.231396 0.491543 0.577219 0.025 Uiso 1 1 calc R U . . .
H38B H 0.210343 0.386943 0.625022 0.025 Uiso 1 1 calc R U . . .
H38C H 0.152317 0.467957 0.592684 0.025 Uiso 1 1 calc R U . . .
C39 C 0.1743(3) 0.3988(5) 0.4747(3) 0.0179(12) Uani 1 1 d . . . . .
H39A H 0.215930 0.431418 0.455601 0.027 Uiso 1 1 calc R U . . .
H39B H 0.142082 0.466049 0.482354 0.027 Uiso 1 1 calc R U . . .
H39C H 0.153077 0.338435 0.447452 0.027 Uiso 1 1 calc R U . . .
C40 C 0.4350(3) 0.2704(7) 0.1918(3) 0.0363(17) Uani 1 1 d . . . . .
H40A H 0.452058 0.329955 0.222407 0.044 Uiso 1 1 calc R U . . .
H40B H 0.425068 0.314981 0.153418 0.044 Uiso 1 1 calc R U . . .
C41 C 0.4874(4) 0.1719(8) 0.1808(4) 0.048(2) Uani 1 1 d . . . . .
H41A H 0.519923 0.166446 0.215423 0.057 Uiso 1 1 calc R U . . .
H41B H 0.513380 0.188054 0.142817 0.057 Uiso 1 1 calc R U . . .
C42 C 0.4457(4) 0.0561(8) 0.1753(4) 0.048(2) Uani 1 1 d . . . . .
H42A H 0.472620 -0.017229 0.187096 0.058 Uiso 1 1 calc R U . . .
H42B H 0.427711 0.045018 0.133342 0.058 Uiso 1 1 calc R U . . .
C43 C 0.3886(4) 0.0821(7) 0.2207(4) 0.0442(19) Uani 1 1 d . . . . .
H43A H 0.347528 0.032217 0.211149 0.053 Uiso 1 1 calc R U . . .
H43B H 0.403619 0.063376 0.262839 0.053 Uiso 1 1 calc R U . . .

loop_
_atom_site_aniso_label
_atom_site_aniso_U_11
_atom_site_aniso_U_22
_atom_site_aniso_U_33
_atom_site_aniso_U_23
_atom_site_aniso_U_13
_atom_site_aniso_U_12
Sn1 0.00865(11) 0.01088(13) 0.00914(13) 0.00032(19) -0.00052(16) -0.00014(13)
Fe1 0.0096(3) 0.0100(3) 0.0092(3) -0.0002(3) -0.0011(3) 0.0005(3)
K1 0.0198(6) 0.0419(8) 0.0163(6) -0.0072(6) -0.0031(5) 0.0067(6)
P1 0.0087(5) 0.0101(6) 0.0099(6) 0.0004(5) 0.0001(5) -0.0003(5)
P2 0.0093(5) 0.0122(6) 0.0107(6) -0.0003(5) -0.0004(5) 0.0008(5)
P3 0.0082(5) 0.0116(6) 0.0140(6) -0.0006(5) -0.0017(5) -0.0002(5)
O1 0.025(2) 0.041(3) 0.040(3) -0.001(2) 0.009(2) 0.011(2)
N1 0.0138(19) 0.012(2) 0.0053(18) -0.0016(16) 0.0002(16) 0.0003(17)
N2 0.0098(16) 0.018(2) 0.009(2) -0.002(2) -0.0013(18) 0.0005(15)
N3 0.0113(19) 0.014(2) 0.013(2) 0.0044(18) -0.0004(17) -0.0010(17)
N4 0.0089(18) 0.012(2) 0.011(2) 0.0031(18) 0.0002(17) 0.0016(17)
N5 0.013(2) 0.012(2) 0.017(2) -0.0041(18) 0.0004(17) 0.0020(18)
N6 0.018(2) 0.023(3) 0.014(2) 0.0000(19) -0.0020(18) 0.001(2)
C1 0.011(2) 0.013(2) 0.014(2) -0.003(2) 0.001(2) -0.002(2)
C2 0.013(2) 0.015(3) 0.014(3) 0.000(2) -0.003(2) -0.002(2)
C3 0.016(2) 0.022(3) 0.014(3) 0.001(2) 0.004(2) -0.003(2)
C4 0.014(2) 0.013(3) 0.018(3) -0.006(2) 0.000(2) 0.001(2)
C5 0.016(2) 0.012(3) 0.011(3) 0.002(2) -0.001(2) 0.000(2)
C6 0.012(2) 0.018(3) 0.008(2) 0.002(2) -0.001(2) -0.002(2)
C7 0.0122(19) 0.012(2) 0.008(2) 0.003(2) 0.000(2) -0.0009(17)
C8 0.017(2) 0.011(2) 0.014(3) 0.002(2) -0.001(2) -0.002(2)
C9 0.029(3) 0.017(3) 0.025(3) -0.001(2) -0.008(3) 0.010(3)
C10 0.024(3) 0.022(3) 0.016(3) 0.006(3) -0.008(2) 0.001(3)
C11 0.016(2) 0.012(2) 0.010(2) -0.002(2) 0.000(2) -0.001(2)
C12 0.020(3) 0.031(3) 0.018(3) 0.000(2) -0.003(2) -0.009(3)
C13 0.016(2) 0.022(3) 0.015(3) 0.002(2) 0.003(2) 0.000(2)
C14 0.012(2) 0.015(2) 0.013(2) 0.004(2) -0.0031(19) 0.001(2)
C15 0.016(2) 0.018(3) 0.011(3) 0.000(2) 0.000(2) 0.000(2)
C16 0.019(3) 0.029(3) 0.015(3) 0.000(2) -0.009(2) -0.004(2)
C17 0.010(2) 0.029(3) 0.023(3) 0.003(3) -0.003(2) -0.005(2)
C18 0.011(2) 0.021(3) 0.016(3) 0.000(2) -0.001(2) 0.000(2)
C19 0.010(2) 0.010(3) 0.014(3) 0.002(2) -0.002(2) 0.0009(19)
C20 0.014(3) 0.013(3) 0.010(2) 0.002(2) -0.0015(18) 0.002(2)
C21 0.013(2) 0.015(3) 0.011(3) 0.000(2) 0.002(2) 0.001(2)
C22 0.014(2) 0.025(3) 0.019(3) 0.004(2) 0.004(2) 0.006(2)
C23 0.016(2) 0.021(3) 0.015(3) 0.002(2) -0.001(2) 0.000(2)
C24 0.015(2) 0.013(3) 0.022(3) -0.002(2) 0.001(2) 0.001(2)
C25 0.022(3) 0.011(2) 0.024(3) 0.003(2) -0.007(2) -0.001(2)
C26 0.024(3) 0.019(3) 0.016(3) -0.005(2) 0.000(2) -0.005(3)
C27 0.012(2) 0.013(2) 0.014(2) 0.002(2) 0.003(2) 0.004(2)
C28 0.019(2) 0.017(3) 0.013(2) 0.002(2) 0.000(2) 0.000(2)
C29 0.026(3) 0.022(3) 0.024(3) 0.012(3) 0.003(3) 0.003(3)
C30 0.033(3) 0.014(3) 0.023(3) 0.008(2) 0.001(3) -0.003(3)
C31 0.021(3) 0.020(3) 0.017(3) 0.005(2) 0.000(2) -0.004(2)
C32 0.015(2) 0.014(2) 0.012(2) 0.000(2) 0.0009(19) 0.002(2)
C33 0.0116(18) 0.013(2) 0.019(2) 0.005(3) 0.000(3) -0.0056(18)
C34 0.011(2) 0.014(2) 0.020(3) -0.004(2) -0.002(2) -0.003(2)
C35 0.017(3) 0.018(3) 0.039(4) -0.009(3) 0.000(3) -0.007(2)
C36 0.024(3) 0.027(3) 0.025(3) -0.010(3) -0.010(3) 0.005(3)
C37 0.009(2) 0.014(2) 0.018(3) 0.000(2) 0.001(2) -0.003(2)
C38 0.018(2) 0.016(2) 0.016(3) 0.001(2) 0.004(2) 0.004(2)
C39 0.011(2) 0.021(3) 0.022(3) 0.005(2) 0.000(2) 0.002(2)
C40 0.028(3) 0.045(4) 0.036(4) 0.009(3) 0.005(3) 0.013(3)
C41 0.032(4) 0.052(5) 0.058(5) 0.017(4) 0.015(4) 0.015(4)
C42 0.042(4) 0.054(5) 0.048(5) -0.007(4) -0.009(4) 0.023(4)
C43 0.031(4) 0.044(5) 0.058(5) 0.012(4) 0.001(4) 0.002(3)

loop_
_atom_type_symbol
_atom_type_description
_atom_type_scat_dispersion_real
_atom_type_scat_dispersion_imag
_atom_type_scat_source
C C 0.0033 0.0016 'International Tables Vol C Tables 4.2.6.8 and 6.1.1.4'
H H 0.0000 0.0000 'International Tables Vol C Tables 4.2.6.8 and 6.1.1.4'
Fe Fe 0.3463 0.8444 'International Tables Vol C Tables 4.2.6.8 and 6.1.1.4'
K K 0.2009 0.2494 'International Tables Vol C Tables 4.2.6.8 and 6.1.1.4'
N N 0.0061 0.0033 'International Tables Vol C Tables 4.2.6.8 and 6.1.1.4'
P P 0.1023 0.0942 'International Tables Vol C Tables 4.2.6.8 and 6.1.1.4'
Sn Sn -0.6537 1.4246 'International Tables Vol C Tables 4.2.6.8 and 6.1.1.4'
O O 0.0106 0.0060 'International Tables Vol C Tables 4.2.6.8 and 6.1.1.4'

loop_
_geom_angle_atom_site_label_1
_geom_angle_atom_site_label_2
_geom_angle_atom_site_label_3
_geom_angle
_geom_angle_site_symmetry_1
_geom_angle_site_symmetry_3
_geom_angle_publ_flag
N2 Sn1 N1 110.82(16) . . ?
N2 Sn1 N3 113.74(16) . . ?
N1 Sn1 N3 106.30(16) . . ?
N2 Sn1 Fe1 108.78(13) . . ?
N1 Sn1 Fe1 108.27(11) . . ?
N3 Sn1 Fe1 108.78(12) . . ?
N2 Sn1 N4 71.27(16) . . ?
N1 Sn1 N4 71.82(15) . . ?
N3 Sn1 N4 71.08(15) . . ?
Fe1 Sn1 N4 179.86(11) . . ?
N5 Fe1 P3 96.90(14) . . ?
N5 Fe1 P1 97.43(15) . . ?
P3 Fe1 P1 116.52(6) . . ?
N5 Fe1 P2 99.42(14) . . ?
P3 Fe1 P2 118.65(6) . . ?
P1 Fe1 P2 119.22(6) . . ?
N5 Fe1 Sn1 178.88(14) . . ?
P3 Fe1 Sn1 82.55(4) . . ?
P1 Fe1 Sn1 81.97(4) . . ?
P2 Fe1 Sn1 81.70(4) . . ?
O1 K1 N6 91.00(15) . . ?
O1 K1 C2 162.42(16) . 4_554 ?
N6 K1 C2 90.90(14) . 4_554 ?
O1 K1 N3 90.53(13) . 4_554 ?
N6 K1 N3 155.40(14) . 4_554 ?
C2 K1 N3 80.62(13) 4_554 4_554 ?
O1 K1 C3 166.19(15) . 4_554 ?
N6 K1 C3 75.47(14) . 4_554 ?
C2 K1 C3 25.32(13) 4_554 4_554 ?
N3 K1 C3 102.92(13) 4_554 4_554 ?
O1 K1 C1 150.01(15) . 4_554 ?
N6 K1 C1 115.54(13) . 4_554 ?
C2 K1 C1 24.82(12) 4_554 4_554 ?
N3 K1 C1 59.51(12) 4_554 4_554 ?
C3 K1 C1 43.45(13) 4_554 4_554 ?
O1 K1 C32 95.14(15) . 4_554 ?
N6 K1 C32 130.88(14) . 4_554 ?
C2 K1 C32 70.63(13) 4_554 4_554 ?
N3 K1 C32 24.64(11) 4_554 4_554 ?
C3 K1 C32 95.86(14) 4_554 4_554 ?
C1 K1 C32 57.39(13) 4_554 4_554 ?
O1 K1 C4 155.69(15) . 4_554 ?
N6 K1 C4 85.77(14) . 4_554 ?
C2 K1 C4 41.89(14) 4_554 4_554 ?
N3 K1 C4 102.33(12) 4_554 4_554 ?
C3 K1 C4 23.39(13) 4_554 4_554 ?
C1 K1 C4 47.79(12) 4_554 4_554 ?
C32 K1 C4 105.18(13) 4_554 4_554 ?
C11 P1 C8 100.9(2) . . ?
C11 P1 C7 97.3(2) . . ?
C8 P1 C7 95.4(2) . . ?
C11 P1 Fe1 119.74(17) . . ?
C8 P1 Fe1 119.99(18) . . ?
C7 P1 Fe1 118.50(16) . . ?
C24 P2 C21 101.5(2) . . ?
C24 P2 C20 96.0(2) . . ?
C21 P2 C20 95.0(2) . . ?
C24 P2 Fe1 120.60(18) . . ?
C21 P2 Fe1 120.07(17) . . ?
C20 P2 Fe1 118.41(17) . . ?
C37 P3 C34 100.1(2) . . ?
C37 P3 C33 98.2(2) . . ?
C34 P3 C33 95.3(2) . . ?
C37 P3 Fe1 117.75(18) . . ?
C34 P3 Fe1 121.22(17) . . ?
C33 P3 Fe1 119.49(14) . . ?
C43 O1 C40 108.2(5) . . ?
C43 O1 K1 132.0(4) . . ?
C40 O1 K1 118.9(4) . . ?
C6 N1 C7 119.0(4) . . ?
C6 N1 Sn1 116.7(3) . . ?
C7 N1 Sn1 111.6(3) . . ?
C19 N2 C20 118.6(4) . . ?
C19 N2 Sn1 118.2(3) . . ?
C20 N2 Sn1 112.1(3) . . ?
C32 N3 C33 117.6(4) . . ?
C32 N3 Sn1 115.0(3) . . ?
C33 N3 Sn1 110.4(3) . . ?
C32 N3 K1 84.3(3) . 4 ?
C33 N3 K1 106.2(3) . 4 ?
Sn1 N3 K1 121.40(18) . 4 ?
C27 N4 C1 113.7(4) . . ?
C27 N4 C14 114.9(4) . . ?
C1 N4 C14 115.1(4) . . ?
C27 N4 Sn1 103.6(3) . . ?
C1 N4 Sn1 103.4(3) . . ?
C14 N4 Sn1 104.2(3) . . ?
N6 N5 Fe1 178.8(4) . . ?
N5 N6 K1 170.1(4) . . ?
C2 C1 C6 121.6(5) . . ?
C2 C1 N4 122.2(5) . . ?
C6 C1 N4 116.3(5) . . ?
C2 C1 K1 70.0(3) . 4 ?
C6 C1 K1 91.4(3) . 4 ?
N4 C1 K1 108.7(3) . 4 ?
C1 C2 C3 120.4(5) . . ?
C1 C2 K1 85.2(3) . 4 ?
C3 C2 K1 81.8(3) . 4 ?
C1 C2 H2 119.8 . . ?
C3 C2 H2 119.8 . . ?
K1 C2 H2 103.2 4 . ?
C2 C3 C4 118.7(5) . . ?
C2 C3 K1 72.9(3) . 4 ?
C4 C3 K1 90.2(3) . 4 ?
C2 C3 H3 120.6 . . ?
C4 C3 H3 120.6 . . ?
K1 C3 H3 106.6 4 . ?
C5 C4 C3 121.1(5) . . ?
C5 C4 K1 86.7(3) . 4 ?
C3 C4 K1 66.4(3) . 4 ?
C5 C4 H4 119.5 . . ?
C3 C4 H4 119.5 . . ?
K1 C4 H4 117.8 4 . ?
C4 C5 C6 121.3(5) . . ?
C4 C5 H5 119.3 . . ?
C6 C5 H5 119.3 . . ?
N1 C6 C1 118.5(5) . . ?
N1 C6 C5 124.4(5) . . ?
C1 C6 C5 116.9(5) . . ?
N1 C7 P1 113.2(3) . . ?
N1 C7 H7A 108.9 . . ?
P1 C7 H7A 108.9 . . ?
N1 C7 H7B 108.9 . . ?
P1 C7 H7B 108.9 . . ?
H7A C7 H7B 107.8 . . ?
C10 C8 C9 107.4(5) . . ?
C10 C8 P1 113.9(4) . . ?
C9 C8 P1 116.8(4) . . ?
C10 C8 H8 106.0 . . ?
C9 C8 H8 106.0 . . ?
P1 C8 H8 106.0 . . ?
C8 C9 H9A 109.5 . . ?
C8 C9 H9B 109.5 . . ?
H9A C9 H9B 109.5 . . ?
C8 C9 H9C 109.5 . . ?
H9A C9 H9C 109.5 . . ?
H9B C9 H9C 109.5 . . ?
C8 C10 H10A 109.5 . . ?
C8 C10 H10B 109.5 . . ?
H10A C10 H10B 109.5 . . ?
C8 C10 H10C 109.5 . . ?
H10A C10 H10C 109.5 . . ?
H10B C10 H10C 109.5 . . ?
C12 C11 C13 110.2(4) . . ?
C12 C11 P1 109.8(4) . . ?
C13 C11 P1 113.0(4) . . ?
C12 C11 H11 107.9 . . ?
C13 C11 H11 107.9 . . ?
P1 C11 H11 107.9 . . ?
C11 C12 H12A 109.5 . . ?
C11 C12 H12B 109.5 . . ?
H12A C12 H12B 109.5 . . ?
C11 C12 H12C 109.5 . . ?
H12A C12 H12C 109.5 . . ?
H12B C12 H12C 109.5 . . ?
C11 C13 H13A 109.5 . . ?
C11 C13 H13B 109.5 . . ?
H13A C13 H13B 109.5 . . ?
C11 C13 H13C 109.5 . . ?
H13A C13 H13C 109.5 . . ?
H13B C13 H13C 109.5 . . ?
C15 C14 C19 121.4(4) . . ?
C15 C14 N4 123.2(5) . . ?
C19 C14 N4 115.4(4) . . ?
C14 C15 C16 120.3(5) . . ?
C14 C15 H15 119.9 . . ?
C16 C15 H15 119.9 . . ?
C17 C16 C15 118.9(5) . . ?
C17 C16 H16 120.5 . . ?
C15 C16 H16 120.5 . . ?
C16 C17 C18 122.3(5) . . ?
C16 C17 H17 118.9 . . ?
C18 C17 H17 118.9 . . ?
C17 C18 C19 119.5(5) . . ?
C17 C18 H18 120.3 . . ?
C19 C18 H18 120.3 . . ?
N2 C19 C14 118.4(4) . . ?
N2 C19 C18 124.1(5) . . ?
C14 C19 C18 117.5(5) . . ?
N2 C20 P2 112.2(4) . . ?
N2 C20 H20A 109.2 . . ?
P2 C20 H20A 109.2 . . ?
N2 C20 H20B 109.2 . . ?
P2 C20 H20B 109.2 . . ?
H20A C20 H20B 107.9 . . ?
C23 C21 C22 110.5(4) . . ?
C23 C21 P2 114.5(4) . . ?
C22 C21 P2 115.7(4) . . ?
C23 C21 H21 105.0 . . ?
C22 C21 H21 105.0 . . ?
P2 C21 H21 105.0 . . ?
C21 C22 H22A 109.5 . . ?
C21 C22 H22B 109.5 . . ?
H22A C22 H22B 109.5 . . ?
C21 C22 H22C 109.5 . . ?
H22A C22 H22C 109.5 . . ?
H22B C22 H22C 109.5 . . ?
C21 C23 H23A 109.5 . . ?
C21 C23 H23B 109.5 . . ?
H23A C23 H23B 109.5 . . ?
C21 C23 H23C 109.5 . . ?
H23A C23 H23C 109.5 . . ?
H23B C23 H23C 109.5 . . ?
C26 C24 C25 109.9(4) . . ?
C26 C24 P2 113.9(4) . . ?
C25 C24 P2 109.6(4) . . ?
C26 C24 H24 107.7 . . ?
C25 C24 H24 107.7 . . ?
P2 C24 H24 107.7 . . ?
C24 C25 H25A 109.5 . . ?
C24 C25 H25B 109.5 . . ?
H25A C25 H25B 109.5 . . ?
C24 C25 H25C 109.5 . . ?
H25A C25 H25C 109.5 . . ?
H25B C25 H25C 109.5 . . ?
C24 C26 H26A 109.5 . . ?
C24 C26 H26B 109.5 . . ?
H26A C26 H26B 109.5 . . ?
C24 C26 H26C 109.5 . . ?
H26A C26 H26C 109.5 . . ?
H26B C26 H26C 109.5 . . ?
C28 C27 C32 121.9(5) . . ?
C28 C27 N4 122.7(5) . . ?
C32 C27 N4 115.4(4) . . ?
C27 C28 C29 120.2(5) . . ?
C27 C28 H28 119.9 . . ?
C29 C28 H28 119.9 . . ?
C30 C29 C28 119.2(6) . . ?
C30 C29 H29 120.4 . . ?
C28 C29 H29 120.4 . . ?
C29 C30 C31 120.8(5) . . ?
C29 C30 H30 119.6 . . ?
C31 C30 H30 119.6 . . ?
C30 C31 C32 121.4(5) . . ?
C30 C31 H31 119.3 . . ?
C32 C31 H31 119.3 . . ?
N3 C32 C31 125.8(5) . . ?
N3 C32 C27 118.0(5) . . ?
C31 C32 C27 116.3(5) . . ?
N3 C32 K1 71.1(3) . 4 ?
C31 C32 K1 100.7(3) . 4 ?
C27 C32 K1 98.3(3) . 4 ?
N3 C33 P3 113.8(3) . . ?
N3 C33 H33A 108.8 . . ?
P3 C33 H33A 108.8 . . ?
N3 C33 H33B 108.8 . . ?
P3 C33 H33B 108.8 . . ?
H33A C33 H33B 107.7 . . ?
C36 C34 C35 109.2(4) . . ?
C36 C34 P3 115.5(4) . . ?
C35 C34 P3 115.2(4) . . ?
C36 C34 H34 105.3 . . ?
C35 C34 H34 105.3 . . ?
P3 C34 H34 105.3 . . ?
C34 C35 H35A 109.5 . . ?
C34 C35 H35B 109.5 . . ?
H35A C35 H35B 109.5 . . ?
C34 C35 H35C 109.5 . . ?
H35A C35 H35C 109.5 . . ?
H35B C35 H35C 109.5 . . ?
C34 C36 H36A 109.5 . . ?
C34 C36 H36B 109.5 . . ?
H36A C36 H36B 109.5 . . ?
C34 C36 H36C 109.5 . . ?
H36A C36 H36C 109.5 . . ?
H36B C36 H36C 109.5 . . ?
C38 C37 C39 111.4(4) . . ?
C38 C37 P3 111.7(4) . . ?
C39 C37 P3 109.5(3) . . ?
C38 C37 H37 108.0 . . ?
C39 C37 H37 108.0 . . ?
P3 C37 H37 108.0 . . ?
C37 C38 H38A 109.5 . . ?
C37 C38 H38B 109.5 . . ?
H38A C38 H38B 109.5 . . ?
C37 C38 H38C 109.5 . . ?
H38A C38 H38C 109.5 . . ?
H38B C38 H38C 109.5 . . ?
C37 C39 H39A 109.5 . . ?
C37 C39 H39B 109.5 . . ?
H39A C39 H39B 109.5 . . ?
C37 C39 H39C 109.5 . . ?
H39A C39 H39C 109.5 . . ?
H39B C39 H39C 109.5 . . ?
O1 C40 C41 107.1(6) . . ?
O1 C40 H40A 110.3 . . ?
C41 C40 H40A 110.3 . . ?
O1 C40 H40B 110.3 . . ?
C41 C40 H40B 110.3 . . ?
H40A C40 H40B 108.6 . . ?
C40 C41 C42 104.1(6) . . ?
C40 C41 H41A 110.9 . . ?
C42 C41 H41A 110.9 . . ?
C40 C41 H41B 110.9 . . ?
C42 C41 H41B 110.9 . . ?
H41A C41 H41B 109.0 . . ?
C41 C42 C43 100.8(6) . . ?
C41 C42 H42A 111.6 . . ?
C43 C42 H42A 111.6 . . ?
C41 C42 H42B 111.6 . . ?
C43 C42 H42B 111.6 . . ?
H42A C42 H42B 109.4 . . ?
O1 C43 C42 105.1(6) . . ?
O1 C43 H43A 110.7 . . ?
C42 C43 H43A 110.7 . . ?
O1 C43 H43B 110.7 . . ?
C42 C43 H43B 110.7 . . ?
H43A C43 H43B 108.8 . . ?

loop_
_geom_bond_atom_site_label_1
_geom_bond_atom_site_label_2
_geom_bond_distance
_geom_bond_site_symmetry_2
_geom_bond_publ_flag
Sn1 N2 2.107(4) . ?
Sn1 N1 2.109(4) . ?
Sn1 N3 2.135(4) . ?
Sn1 Fe1 2.4215(8) . ?
Sn1 N4 2.482(4) . ?
Fe1 N5 1.762(5) . ?
Fe1 P3 2.2158(15) . ?
Fe1 P1 2.2313(16) . ?
Fe1 P2 2.2370(15) . ?
K1 O1 2.656(4) . ?
K1 N6 2.777(5) . ?
K1 C2 3.108(5) 4_554 ?
K1 N3 3.143(4) 4_554 ?
K1 C3 3.219(6) 4_554 ?
K1 C1 3.296(5) 4_554 ?
K1 C32 3.306(5) 4_554 ?
K1 C4 3.512(6) 4_554 ?
P1 C11 1.882(5) . ?
P1 C8 1.882(5) . ?
P1 C7 1.883(6) . ?
P2 C24 1.881(5) . ?
P2 C21 1.889(5) . ?
P2 C20 1.911(5) . ?
P3 C37 1.880(5) . ?
P3 C34 1.892(5) . ?
P3 C33 1.900(6) . ?
O1 C43 1.436(8) . ?
O1 C40 1.438(8) . ?
N1 C6 1.373(6) . ?
N1 C7 1.450(6) . ?
N2 C19 1.367(7) . ?
N2 C20 1.451(7) . ?
N3 C32 1.385(6) . ?
N3 C33 1.468(7) . ?
N4 C27 1.450(7) . ?
N4 C1 1.452(6) . ?
N4 C14 1.454(6) . ?
N5 N6 1.143(6) . ?
C1 C2 1.388(7) . ?
C1 C6 1.408(7) . ?
C2 C3 1.391(7) . ?
C2 H2 0.9500 . ?
C3 C4 1.394(8) . ?
C3 H3 0.9500 . ?
C4 C5 1.377(7) . ?
C4 H4 0.9500 . ?
C5 C6 1.411(7) . ?
C5 H5 0.9500 . ?
C7 H7A 0.9900 . ?
C7 H7B 0.9900 . ?
C8 C10 1.527(7) . ?
C8 C9 1.544(7) . ?
C8 H8 1.0000 . ?
C9 H9A 0.9800 . ?
C9 H9B 0.9800 . ?
C9 H9C 0.9800 . ?
C10 H10A 0.9800 . ?
C10 H10B 0.9800 . ?
C10 H10C 0.9800 . ?
C11 C12 1.527(7) . ?
C11 C13 1.530(7) . ?
C11 H11 1.0000 . ?
C12 H12A 0.9800 . ?
C12 H12B 0.9800 . ?
C12 H12C 0.9800 . ?
C13 H13A 0.9800 . ?
C13 H13B 0.9800 . ?
C13 H13C 0.9800 . ?
C14 C15 1.382(7) . ?
C14 C19 1.413(7) . ?
C15 C16 1.404(7) . ?
C15 H15 0.9500 . ?
C16 C17 1.369(8) . ?
C16 H16 0.9500 . ?
C17 C18 1.395(7) . ?
C17 H17 0.9500 . ?
C18 C19 1.423(7) . ?
C18 H18 0.9500 . ?
C20 H20A 0.9900 . ?
C20 H20B 0.9900 . ?
C21 C23 1.525(7) . ?
C21 C22 1.536(7) . ?
C21 H21 1.0000 . ?
C22 H22A 0.9800 . ?
C22 H22B 0.9800 . ?
C22 H22C 0.9800 . ?
C23 H23A 0.9800 . ?
C23 H23B 0.9800 . ?
C23 H23C 0.9800 . ?
C24 C26 1.515(8) . ?
C24 C25 1.537(8) . ?
C24 H24 1.0000 . ?
C25 H25A 0.9800 . ?
C25 H25B 0.9800 . ?
C25 H25C 0.9800 . ?
C26 H26A 0.9800 . ?
C26 H26B 0.9800 . ?
C26 H26C 0.9800 . ?
C27 C28 1.370(7) . ?
C27 C32 1.426(7) . ?
C28 C29 1.401(8) . ?
C28 H28 0.9500 . ?
C29 C30 1.380(8) . ?
C29 H29 0.9500 . ?
C30 C31 1.390(8) . ?
C30 H30 0.9500 . ?
C31 C32 1.407(8) . ?
C31 H31 0.9500 . ?
C33 H33A 0.9900 . ?
C33 H33B 0.9900 . ?
C34 C36 1.530(8) . ?
C34 C35 1.542(7) . ?
C34 H34 1.0000 . ?
C35 H35A 0.9800 . ?
C35 H35B 0.9800 . ?
C35 H35C 0.9800 . ?
C36 H36A 0.9800 . ?
C36 H36B 0.9800 . ?
C36 H36C 0.9800 . ?
C37 C38 1.511(7) . ?
C37 C39 1.541(7) . ?
C37 H37 1.0000 . ?
C38 H38A 0.9800 . ?
C38 H38B 0.9800 . ?
C38 H38C 0.9800 . ?
C39 H39A 0.9800 . ?
C39 H39B 0.9800 . ?
C39 H39C 0.9800 . ?
C40 C41 1.501(9) . ?
C40 H40A 0.9900 . ?
C40 H40B 0.9900 . ?
C41 C42 1.506(11) . ?
C41 H41A 0.9900 . ?
C41 H41B 0.9900 . ?
C42 C43 1.519(10) . ?
C42 H42A 0.9900 . ?
C42 H42B 0.9900 . ?
C43 H43A 0.9900 . ?
C43 H43B 0.9900 . ?

loop_
_geom_torsion_atom_site_label_1
_geom_torsion_atom_site_label_2
_geom_torsion_atom_site_label_3
_geom_torsion_atom_site_label_4
_geom_torsion
_geom_torsion_site_symmetry_1
_geom_torsion_site_symmetry_2
_geom_torsion_site_symmetry_3
_geom_torsion_site_symmetry_4
_geom_torsion_publ_flag
C27 N4 C1 C2 42.0(6) . . . . ?
C14 N4 C1 C2 -93.4(6) . . . . ?
Sn1 N4 C1 C2 153.6(4) . . . . ?
C27 N4 C1 C6 -136.9(5) . . . . ?
C14 N4 C1 C6 87.6(5) . . . . ?
Sn1 N4 C1 C6 -25.3(5) . . . . ?
C27 N4 C1 K1 -35.6(4) . . . 4 ?
C14 N4 C1 K1 -171.1(3) . . . 4 ?
Sn1 N4 C1 K1 76.0(2) . . . 4 ?
C6 C1 C2 C3 1.3(8) . . . . ?
N4 C1 C2 C3 -177.6(5) . . . . ?
K1 C1 C2 C3 -77.5(4) 4 . . . ?
C6 C1 C2 K1 78.8(5) . . . 4 ?
N4 C1 C2 K1 -100.0(4) . . . 4 ?
C1 C2 C3 C4 -1.1(8) . . . . ?
K1 C2 C3 C4 -80.5(5) 4 . . . ?
C1 C2 C3 K1 79.4(4) . . . 4 ?
C2 C3 C4 C5 0.2(8) . . . . ?
K1 C3 C4 C5 -70.3(5) 4 . . . ?
C2 C3 C4 K1 70.5(4) . . . 4 ?
C3 C4 C5 C6 0.5(8) . . . . ?
K1 C4 C5 C6 -59.3(5) 4 . . . ?
C7 N1 C6 C1 167.0(4) . . . . ?
Sn1 N1 C6 C1 28.4(6) . . . . ?
C7 N1 C6 C5 -8.1(8) . . . . ?
Sn1 N1 C6 C5 -146.8(4) . . . . ?
C2 C1 C6 N1 -176.1(5) . . . . ?
N4 C1 C6 N1 2.8(7) . . . . ?
K1 C1 C6 N1 -108.9(4) 4 . . . ?
C2 C1 C6 C5 -0.6(8) . . . . ?
N4 C1 C6 C5 178.3(4) . . . . ?
K1 C1 C6 C5 66.6(5) 4 . . . ?
C4 C5 C6 N1 175.0(5) . . . . ?
C4 C5 C6 C1 -0.3(8) . . . . ?
C6 N1 C7 P1 -162.1(4) . . . . ?
Sn1 N1 C7 P1 -21.5(4) . . . . ?
C11 P1 C7 N1 -98.8(3) . . . . ?
C8 P1 C7 N1 159.4(3) . . . . ?
Fe1 P1 C7 N1 30.9(4) . . . . ?
C11 P1 C8 C10 66.3(4) . . . . ?
C7 P1 C8 C10 164.8(4) . . . . ?
Fe1 P1 C8 C10 -67.7(4) . . . . ?
C11 P1 C8 C9 -59.9(4) . . . . ?
C7 P1 C8 C9 38.6(4) . . . . ?
Fe1 P1 C8 C9 166.1(3) . . . . ?
C8 P1 C11 C12 154.5(4) . . . . ?
C7 P1 C11 C12 57.5(4) . . . . ?
Fe1 P1 C11 C12 -71.3(4) . . . . ?
C8 P1 C11 C13 -82.1(4) . . . . ?
C7 P1 C11 C13 -179.1(4) . . . . ?
Fe1 P1 C11 C13 52.1(4) . . . . ?
C27 N4 C14 C15 -93.3(6) . . . . ?
C1 N4 C14 C15 41.6(7) . . . . ?
Sn1 N4 C14 C15 154.1(5) . . . . ?
C27 N4 C14 C19 86.3(6) . . . . ?
C1 N4 C14 C19 -138.8(5) . . . . ?
Sn1 N4 C14 C19 -26.3(5) . . . . ?
C19 C14 C15 C16 -3.3(8) . . . . ?
N4 C14 C15 C16 176.3(5) . . . . ?
C14 C15 C16 C17 0.1(9) . . . . ?
C15 C16 C17 C18 1.6(9) . . . . ?
C16 C17 C18 C19 -0.2(9) . . . . ?
C20 N2 C19 C14 166.8(4) . . . . ?
Sn1 N2 C19 C14 25.7(6) . . . . ?
C20 N2 C19 C18 -12.9(8) . . . . ?
Sn1 N2 C19 C18 -154.0(4) . . . . ?
C15 C14 C19 N2 -175.1(5) . . . . ?
N4 C14 C19 N2 5.3(7) . . . . ?
C15 C14 C19 C18 4.6(8) . . . . ?
N4 C14 C19 C18 -175.0(5) . . . . ?
C17 C18 C19 N2 176.9(5) . . . . ?
C17 C18 C19 C14 -2.8(8) . . . . ?
C19 N2 C20 P2 -164.9(4) . . . . ?
Sn1 N2 C20 P2 -21.7(4) . . . . ?
C24 P2 C21 C23 83.3(4) . . . . ?
C20 P2 C21 C23 -179.5(4) . . . . ?
Fe1 P2 C21 C23 -52.5(4) . . . . ?
C24 P2 C21 C22 -46.9(4) . . . . ?
C20 P2 C21 C22 50.2(4) . . . . ?
Fe1 P2 C21 C22 177.2(3) . . . . ?
C21 P2 C24 C26 -76.0(4) . . . . ?
C20 P2 C24 C26 -172.4(4) . . . . ?
Fe1 P2 C24 C26 59.5(5) . . . . ?
C21 P2 C24 C25 160.4(4) . . . . ?
C20 P2 C24 C25 64.1(4) . . . . ?
Fe1 P2 C24 C25 -64.1(4) . . . . ?
C1 N4 C27 C28 -96.9(6) . . . . ?
C14 N4 C27 C28 38.7(7) . . . . ?
Sn1 N4 C27 C28 151.6(4) . . . . ?
C1 N4 C27 C32 83.7(5) . . . . ?
C14 N4 C27 C32 -140.8(5) . . . . ?
Sn1 N4 C27 C32 -27.8(5) . . . . ?
C32 C27 C28 C29 -2.8(8) . . . . ?
N4 C27 C28 C29 177.7(5) . . . . ?
C27 C28 C29 C30 0.7(9) . . . . ?
C28 C29 C30 C31 1.2(9) . . . . ?
C29 C30 C31 C32 -0.9(9) . . . . ?
C33 N3 C32 C31 -15.6(7) . . . . ?
Sn1 N3 C32 C31 -148.2(4) . . . . ?
K1 N3 C32 C31 89.7(5) 4 . . . ?
C33 N3 C32 C27 165.2(4) . . . . ?
Sn1 N3 C32 C27 32.6(6) . . . . ?
K1 N3 C32 C27 -89.5(4) 4 . . . ?
C33 N3 C32 K1 -105.3(4) . . . 4 ?
Sn1 N3 C32 K1 122.1(3) . . . 4 ?
C30 C31 C32 N3 179.7(5) . . . . ?
C30 C31 C32 C27 -1.1(8) . . . . ?
C30 C31 C32 K1 -106.1(5) . . . 4 ?
C28 C27 C32 N3 -177.7(5) . . . . ?
N4 C27 C32 N3 1.7(7) . . . . ?
C28 C27 C32 C31 3.0(8) . . . . ?
N4 C27 C32 C31 -177.5(4) . . . . ?
C28 C27 C32 K1 109.3(5) . . . 4 ?
N4 C27 C32 K1 -71.2(4) . . . 4 ?
C32 N3 C33 P3 -155.0(4) . . . . ?
Sn1 N3 C33 P3 -20.4(4) . . . . ?
K1 N3 C33 P3 113.0(3) 4 . . . ?
C37 P3 C34 C36 85.8(4) . . . . ?
C33 P3 C34 C36 -174.9(4) . . . . ?
Fe1 P3 C34 C36 -45.6(4) . . . . ?
C37 P3 C34 C35 -43.1(5) . . . . ?
C33 P3 C34 C35 56.3(4) . . . . ?
Fe1 P3 C34 C35 -174.4(3) . . . . ?
C34 P3 C37 C38 158.6(4) . . . . ?
C33 P3 C37 C38 61.7(4) . . . . ?
Fe1 P3 C37 C38 -67.9(4) . . . . ?
C34 P3 C37 C39 -77.4(4) . . . . ?
C33 P3 C37 C39 -174.3(4) . . . . ?
Fe1 P3 C37 C39 56.0(4) . . . . ?
C43 O1 C40 C41 3.7(8) . . . . ?
K1 O1 C40 C41 174.3(4) . . . . ?
O1 C40 C41 C42 20.4(8) . . . . ?
C40 C41 C42 C43 -34.7(8) . . . . ?
C40 O1 C43 C42 -26.2(8) . . . . ?
K1 O1 C43 C42 164.9(4) . . . . ?
C41 C42 C43 O1 37.7(7) . . . . ?
